data_7234821
loop_
_publ_author_name
'E. Bartolome'
'J. Bartolome'
'A. Arauzo'
'J. Luzon'
'L. Badia'
'R. Cases'
'F. Luis'
'S. Melnic'
'D. Prodius'
'S. Shova'
'C. Turta'

_publ_section_title
;
 Antiferromagnetic single-chain magnet slow relaxation in the
 {Tb(alpha-fur)3}n polymer with non-Kramers ions
;
_journal_name_full 'Journal of Materials Chemistry C'
_journal_page_first 5038
_journal_page_last 5050
_journal_paper_doi 10.1039/C6TC00919K
_journal_volume 4
_journal_year 2016
_chemical_formula_moiety 'C15 H15 O12 Tb'
_chemical_formula_sum 'C15 H15 O12 Tb'
_chemical_formula_weight 546.19
_space_group_crystal_system monoclinic
_space_group_IT_number 15
_space_group_name_Hall '-C 2yc'
_space_group_name_H-M_alt 'C 1 2/c 1'
_atom_sites_solution_hydrogens geom
_atom_sites_solution_primary direct
_atom_sites_solution_secondary difmap
_cell_angle_alpha 90.00
_cell_angle_beta 100.040(4)
_cell_angle_gamma 90.00
_cell_formula_units_Z 8
_cell_length_a 22.1451(8)
_cell_length_b 16.0302(6)
_cell_length_c 10.2110(4)
_cell_measurement_reflns_used 2685
_cell_measurement_temperature 293(2)
_cell_measurement_theta_max 28.6340
_cell_measurement_theta_min 1.5580
_cell_volume 3569.3(2)
_computing_cell_refinement
;
CrysAlisPro, Agilent Technologies,
Version 1.171.36.32 (release 02-08-2013 CrysAlis171 .NET)
(compiled Aug  2 2013,16:46:58)
;
_computing_data_collection
;
CrysAlisPro, Agilent Technologies,
Version 1.171.36.32 (release 02-08-2013 CrysAlis171 .NET)
(compiled Aug  2 2013,16:46:58)
;
_computing_data_reduction
;
CrysAlisPro, Agilent Technologies,
Version 1.171.36.32 (release 02-08-2013 CrysAlis171 .NET)
(compiled Aug  2 2013,16:46:58)
;
_computing_molecular_graphics 'Olex2 (Dolomanov et al., 2009)'
_computing_publication_material 'Olex2 (Dolomanov et al., 2009)'
_computing_structure_refinement 'ShelXL (Sheldrick, 2015)'
_computing_structure_solution 'ShelXS (Sheldrick, 2008)'
_diffrn_ambient_temperature 293(2)
_diffrn_detector_area_resol_mean 16.1593
_diffrn_measured_fraction_theta_full 0.996
_diffrn_measured_fraction_theta_max 0.996
_diffrn_measurement_details
;
#__ type_ start__ end____ width___ exp.time_
  1 omega   59.00   95.00   1.0000    8.0000
omega____ theta____ kappa____ phi______ frames
    -       19.8252 -178.0000   90.0000 36

#__ type_ start__ end____ width___ exp.time_
  2 omega  -46.00   79.00   1.0000    8.0000
omega____ theta____ kappa____ phi______ frames
    -       19.8252    0.0000  -90.0000 125

#__ type_ start__ end____ width___ exp.time_
  3 omega  -21.00   40.00   1.0000    8.0000
omega____ theta____ kappa____ phi______ frames
    -       19.8252   19.0000 -180.0000 61
;
_diffrn_measurement_device_type 'Xcalibur, Eos'
_diffrn_measurement_method '\w scans'
_diffrn_orient_matrix_UB_11 -0.0160709000
_diffrn_orient_matrix_UB_12 -0.0385293000
_diffrn_orient_matrix_UB_13 -0.0059727000
_diffrn_orient_matrix_UB_21 0.0051957000
_diffrn_orient_matrix_UB_22 -0.0040337000
_diffrn_orient_matrix_UB_23 0.0701798000
_diffrn_orient_matrix_UB_31 -0.0277989000
_diffrn_orient_matrix_UB_32 0.0214780000
_diffrn_orient_matrix_UB_33 0.0022044000
_diffrn_radiation_monochromator graphite
_diffrn_radiation_type MoK\a
_diffrn_radiation_wavelength 0.71073
_diffrn_reflns_av_R_equivalents 0.0439
_diffrn_reflns_av_unetI/netI 0.0599
_diffrn_reflns_limit_h_max 23
_diffrn_reflns_limit_h_min -26
_diffrn_reflns_limit_k_max 12
_diffrn_reflns_limit_k_min -19
_diffrn_reflns_limit_l_max 9
_diffrn_reflns_limit_l_min -12
_diffrn_reflns_number 6723
_diffrn_reflns_theta_full 25.02
_diffrn_reflns_theta_max 25.02
_diffrn_reflns_theta_min 1.58
_diffrn_source 'Enhance (Mo) X-ray Source'
_exptl_absorpt_coefficient_mu 4.028
_exptl_absorpt_correction_T_max 1.00000
_exptl_absorpt_correction_T_min 0.50428
_exptl_absorpt_correction_type multi-scan
_exptl_absorpt_process_details
;
CrysAlisPro, Agilent Technologies,
Version 1.171.36.32 (release 02-08-2013 CrysAlis171 .NET)
(compiled Aug  2 2013,16:46:58)
Empirical absorption correction using spherical harmonics,
 implemented in SCALE3 ABSPACK scaling algorithm.
;
_exptl_crystal_colour 'clear light colourless'
_exptl_crystal_colour_lustre clear
_exptl_crystal_colour_modifier light
_exptl_crystal_colour_primary colourless
_exptl_crystal_density_diffrn 2.033
_exptl_crystal_density_method 'not measured'
_exptl_crystal_description needle
_exptl_crystal_F_000 2128
_exptl_crystal_size_max 0.5
_exptl_crystal_size_mid 0.2
_exptl_crystal_size_min 0.2
_refine_diff_density_max 0.851
_refine_diff_density_min -0.841
_refine_diff_density_rms 0.148
_refine_ls_extinction_method none
_refine_ls_goodness_of_fit_ref 1.074
_refine_ls_hydrogen_treatment constr
_refine_ls_matrix_type full
_refine_ls_number_parameters 231
_refine_ls_number_reflns 3144
_refine_ls_number_restraints 108
_refine_ls_restrained_S_all 1.141
_refine_ls_R_factor_all 0.0489
_refine_ls_R_factor_gt 0.0396
_refine_ls_shift/su_max 0.001
_refine_ls_shift/su_mean 0.000
_refine_ls_structure_factor_coef Fsqd
_refine_ls_weighting_details 'calc w=1/[\s^2^(Fo^2^)+(0.0286P)^2^+13.4544P] where P=(Fo^2^+2Fc^2^)/3'
_refine_ls_weighting_scheme calc
_refine_ls_wR_factor_gt 0.0907
_refine_ls_wR_factor_ref 0.0987
_reflns_number_gt 2597
_reflns_number_total 3144
_reflns_threshold_expression >2sigma(I)
_cod_data_source_file J-Mater-Chem-C-2016-4-5038.cif
_cod_data_source_block shi_2655_sime
_cod_database_code 7234821

loop_
_space_group_symop_id
_space_group_symop_operation_xyz
1 'x, y, z'
2 '-x, y, -z+1/2'
3 'x+1/2, y+1/2, z'
4 '-x+1/2, y+1/2, -z+1/2'
5 '-x, -y, -z'
6 'x, -y, z-1/2'
7 '-x+1/2, -y+1/2, -z'
8 'x+1/2, -y+1/2, z-1/2'

loop_
_atom_site_label
_atom_site_type_symbol
_atom_site_fract_x
_atom_site_fract_y
_atom_site_fract_z
_atom_site_U_iso_or_equiv
_atom_site_adp_type
_atom_site_occupancy
_atom_site_calc_flag
_atom_site_disorder_assembly
_atom_site_disorder_group
_atom_site_refinement_flags_posn
Tb1 Tb -0.756152(13) -0.75548(2) -0.74837(3) 0.02153(14) Uani 1 d . . .
O1 O -0.6923(2) -0.7000(3) -0.8819(5) 0.0375(13) Uani 1 d A . D
O1W O -0.7383(2) -0.6236(3) -0.6373(5) 0.0372(12) Uani 1 d A . D
H1WA H -0.7064 -0.6001 -0.5908 0.056 Uiso 1 d . . DR
H1WB H -0.7628 -0.5857 -0.6751 0.056 Uiso 1 d . . DR
O2 O -0.6816(2) -0.6679(3) -1.0871(4) 0.0404(13) Uani 1 d . . D
O2W O -0.7784(2) -0.8933(3) -0.6433(4) 0.0310(11) Uani 1 d A . .
H2WA H -0.7760 -0.8936 -0.5589 0.046 Uiso 1 d . . R
H2WB H -0.7640 -0.9386 -0.6691 0.046 Uiso 1 d . . R
O3 O -0.6080(2) -0.5376(3) -1.0017(5) 0.0415(13) Uani 1 d A . D
O4 O -0.6861(2) -0.7694(3) -0.5555(5) 0.0347(12) Uani 1 d A . D
O5 O -0.6526(2) -0.7499(3) -0.3410(5) 0.0311(12) Uani 1 d . . D
O6 O -0.53530(18) -0.7356(3) -0.3806(4) 0.0325(12) Uani 1 d A . D
C1 C -0.6726(3) -0.6556(4) -0.9649(5) 0.0229(14) Uani 1 d . . D
C2 C -0.6346(3) -0.5854(4) -0.9155(5) 0.0228(14) Uani 1 d A . D
C3 C -0.6187(3) -0.5507(4) -0.7862(5) 0.0369(18) Uani 1 d . . D
H3 H -0.6303 -0.5710 -0.7091 0.044 Uiso 1 calc A . R
C4 C -0.5817(3) -0.4794(4) -0.7960(6) 0.046(2) Uani 1 d A . D
H4 H -0.5645 -0.4439 -0.7274 0.055 Uiso 1 calc . . R
C5 C -0.5765(4) -0.4735(5) -0.9322(6) 0.046(2) Uani 1 d . . D
H5 H -0.5549 -0.4323 -0.9687 0.056 Uiso 1 calc A . R
C6 C -0.6450(3) -0.7556(4) -0.4587(5) 0.0230(15) Uani 1 d . . D
C7 C -0.5832(3) -0.7462(4) -0.4854(5) 0.0277(17) Uani 1 d A . D
C8 C -0.5599(3) -0.7462(5) -0.6063(6) 0.044(2) Uani 1 d . . D
H8 H -0.5819 -0.7530 -0.6918 0.052 Uiso 1 calc A . R
C9 C -0.4957(3) -0.7336(6) -0.5692(6) 0.059(3) Uani 1 d A . D
H9 H -0.4678 -0.7293 -0.6271 0.071 Uiso 1 calc . . R
C10 C -0.4817(3) -0.7287(5) -0.4284(6) 0.044(2) Uani 1 d . . D
H10 H -0.4428 -0.7220 -0.3777 0.053 Uiso 1 calc A . R
O7 O -0.6935(6) -0.8620(8) -0.8205(13) 0.032(4) Uiso 0.50 d A 1 D
O8 O -0.6937(6) -0.9935(8) -0.7064(15) 0.041(2) Uiso 0.50 d A 1 D
O9 O -0.5911(5) -0.9172(5) -0.9065(11) 0.0459(12) Uani 0.50 d A 1 D
C12 C -0.6203(5) -0.9728(7) -0.8292(11) 0.0459(12) Uani 0.50 d A 1 DG
C13 C -0.5946(5) -1.0533(6) -0.8381(12) 0.0459(12) Uani 0.50 d A 1 DG
H13 H -0.6054 -1.1015 -0.7969 0.055 Uiso 0.50 calc A 1 R
C14 C -0.5495(5) -1.0475(6) -0.9209(12) 0.0459(12) Uani 0.50 d A 1 DG
H14 H -0.5256 -1.0911 -0.9434 0.055 Uiso 0.50 calc A 1 R
C15 C -0.5473(5) -0.9633(6) -0.9632(10) 0.0459(12) Uani 0.50 d A 1 DG
H15 H -0.5217 -0.9421 -1.0183 0.055 Uiso 0.50 calc A 1 R
C11 C -0.6695(6) -0.9410(8) -0.7768(13) 0.030(3) Uani 0.50 d A 1 D
O3W O -0.6813(6) -0.8618(8) -0.7896(13) 0.031(4) Uiso 0.50 d A 2 .
H3WA H -0.6567 -0.8660 -0.8441 0.046 Uiso 0.50 d A 2 R
H3WB H -0.6882 -0.9026 -0.7470 0.046 Uiso 0.50 d A 2 R
O8X O -0.7962(6) -0.5145(8) -0.7951(14) 0.041(2) Uiso 0.50 d A 2 D
C11X C -0.8279(5) -0.5677(8) -0.8739(13) 0.028(3) Uani 0.50 d A 2 D
C13X C -0.8812(5) -0.4511(6) -1.0265(11) 0.0459(12) Uani 0.50 d A 2 D
H13X H -0.8607 -0.4036 -0.9900 0.055 Uiso 0.50 calc A 2 R
C12X C -0.8722(5) -0.5334(7) -0.9756(9) 0.0459(12) Uani 0.50 d A 2 DG
O9X O -0.9123(5) -0.5873(5) -1.0605(11) 0.0459(12) Uani 0.50 d A 2 DG
C15X C -0.9461(4) -0.5381(7) -1.1638(9) 0.0459(12) Uani 0.50 d A 2 DG
H15X H -0.9757 -0.5577 -1.2330 0.055 Uiso 0.50 calc A 2 R
C14X C -0.9269(5) -0.4540(6) -1.1427(11) 0.0459(12) Uani 0.50 d A 2 DG
H14X H -0.9416 -0.4087 -1.1958 0.055 Uiso 0.50 calc A 2 R
O4W O -0.8239(8) -0.6488(6) -0.8801(10) 0.043(6) Uiso 0.50 d A 1 D
O7X O -0.8127(7) -0.6533(5) -0.8866(10) 0.038(5) Uiso 0.50 d A 2 D
H4WA H -0.8157 -0.5986 -0.8537 0.058 Uiso 0.50 d A 1 DR
H4WB H -0.8112 -0.6423 -0.9570 0.058 Uiso 0.50 d A 1 DR

loop_
_atom_site_aniso_label
_atom_site_aniso_U_11
_atom_site_aniso_U_22
_atom_site_aniso_U_33
_atom_site_aniso_U_23
_atom_site_aniso_U_13
_atom_site_aniso_U_12
Tb1 0.0239(2) 0.0259(2) 0.0145(2) -0.00151(14) 0.00248(13) -0.00460(14)
O1 0.051(3) 0.035(3) 0.029(3) -0.002(2) 0.015(2) -0.017(3)
O1W 0.046(3) 0.027(3) 0.038(3) -0.006(2) 0.005(2) -0.004(2)
O2 0.057(3) 0.043(3) 0.019(3) -0.009(2) -0.001(2) -0.022(3)
O2W 0.047(3) 0.025(3) 0.023(3) 0.001(2) 0.010(2) -0.003(2)
O3 0.059(3) 0.036(3) 0.029(3) 0.000(3) 0.008(2) -0.023(3)
O4 0.026(2) 0.044(3) 0.028(3) 0.005(2) -0.011(2) -0.002(2)
O5 0.026(2) 0.039(3) 0.029(3) -0.002(2) 0.007(2) -0.001(2)
O6 0.021(2) 0.050(4) 0.025(3) -0.006(2) 0.0013(19) -0.003(2)
C1 0.024(3) 0.023(4) 0.021(4) -0.001(3) 0.002(3) -0.001(3)
C2 0.029(3) 0.017(3) 0.023(4) 0.000(3) 0.006(3) -0.002(3)
C3 0.043(4) 0.042(5) 0.026(4) -0.006(4) 0.007(3) -0.009(4)
C4 0.045(5) 0.044(5) 0.044(5) -0.013(4) -0.002(4) -0.020(4)
C5 0.053(5) 0.037(5) 0.048(5) -0.003(4) 0.008(4) -0.023(4)
C6 0.022(3) 0.018(4) 0.027(4) 0.004(3) -0.001(3) 0.003(3)
C7 0.028(4) 0.038(5) 0.017(4) -0.003(3) 0.003(3) 0.003(3)
C8 0.034(4) 0.070(7) 0.027(4) 0.001(4) 0.005(3) -0.004(4)
C9 0.040(5) 0.092(8) 0.052(6) -0.002(5) 0.024(4) -0.008(5)
C10 0.022(4) 0.058(6) 0.054(5) -0.015(5) 0.009(3) -0.008(4)
O9 0.043(3) 0.042(3) 0.053(3) 0.002(2) 0.009(2) 0.007(2)
C12 0.043(3) 0.042(3) 0.053(3) 0.002(2) 0.009(2) 0.007(2)
C13 0.043(3) 0.042(3) 0.053(3) 0.002(2) 0.009(2) 0.007(2)
C14 0.043(3) 0.042(3) 0.053(3) 0.002(2) 0.009(2) 0.007(2)
C15 0.043(3) 0.042(3) 0.053(3) 0.002(2) 0.009(2) 0.007(2)
C11 0.032(7) 0.029(8) 0.030(8) 0.001(7) 0.011(6) -0.007(7)
C11X 0.024(7) 0.023(8) 0.037(8) -0.004(7) 0.005(6) -0.002(6)
C13X 0.043(3) 0.042(3) 0.053(3) 0.002(2) 0.009(2) 0.007(2)
C12X 0.043(3) 0.042(3) 0.053(3) 0.002(2) 0.009(2) 0.007(2)
O9X 0.043(3) 0.042(3) 0.053(3) 0.002(2) 0.009(2) 0.007(2)
C15X 0.043(3) 0.042(3) 0.053(3) 0.002(2) 0.009(2) 0.007(2)
C14X 0.043(3) 0.042(3) 0.053(3) 0.002(2) 0.009(2) 0.007(2)

loop_
_atom_type_symbol
_atom_type_description
_atom_type_scat_dispersion_real
_atom_type_scat_dispersion_imag
_atom_type_scat_source
C C 0.0033 0.0016 'International Tables Vol C Tables 4.2.6.8 and 6.1.1.4'
H H 0.0000 0.0000 'International Tables Vol C Tables 4.2.6.8 and 6.1.1.4'
O O 0.0106 0.0060 'International Tables Vol C Tables 4.2.6.8 and 6.1.1.4'
Tb Tb -0.1723 4.1537 'International Tables Vol C Tables 4.2.6.8 and 6.1.1.4'

loop_
_geom_angle_atom_site_label_1
_geom_angle_atom_site_label_2
_geom_angle_atom_site_label_3
_geom_angle
_geom_angle_site_symmetry_1
_geom_angle_site_symmetry_3
O1 Tb1 O1W 82.66(17) . .
O1 Tb1 O2 97.09(17) . 7_333
O1 Tb1 O2W 140.22(17) . .
O1 Tb1 O5 150.37(18) . 7_334
O1 Tb1 O7 69.2(3) . .
O1 Tb1 O3W 70.5(3) . .
O1 Tb1 O4W 78.0(3) . .
O1 Tb1 O7X 72.4(3) . .
O1W Tb1 O2W 126.50(16) . .
O1W Tb1 O3W 129.1(3) . .
O1W Tb1 O4W 71.7(2) . .
O2 Tb1 O1W 146.50(19) 7_333 .
O2 Tb1 O2W 73.26(16) 7_333 .
O2 Tb1 O5 81.93(17) 7_333 7_334
O2 Tb1 O7 72.8(3) 7_333 .
O2 Tb1 O3W 80.9(3) 7_333 .
O2 Tb1 O4W 75.5(3) 7_333 .
O2 Tb1 O7X 75.5(3) 7_333 .
O4 Tb1 O1 98.77(18) . .
O4 Tb1 O1W 69.47(18) . .
O4 Tb1 O2 142.56(19) . 7_333
O4 Tb1 O2W 72.85(16) . .
O4 Tb1 O5 99.65(17) . 7_334
O4 Tb1 O7 81.6(3) . .
O4 Tb1 O3W 72.9(3) . .
O4 Tb1 O4W 141.1(2) . .
O4 Tb1 O7X 141.8(3) . .
O5 Tb1 O1W 82.33(16) 7_334 .
O5 Tb1 O2W 68.05(15) 7_334 .
O5 Tb1 O7 136.6(3) 7_334 .
O5 Tb1 O3W 137.6(3) 7_334 .
O5 Tb1 O4W 73.1(3) 7_334 .
O5 Tb1 O7X 78.8(3) 7_334 .
O7 Tb1 O1W 135.8(3) . .
O7 Tb1 O2W 71.1(3) . .
O7 Tb1 O3W 8.8(4) . .
O7 Tb1 O4W 130.2(4) . .
O3W Tb1 O2W 69.9(3) . .
O3W Tb1 O4W 137.5(4) . .
O4W Tb1 O2W 132.6(3) . .
O7X Tb1 O1W 72.5(2) . .
O7X Tb1 O2W 136.9(3) . .
O7X Tb1 O7 125.7(4) . .
O7X Tb1 O3W 132.6(4) . .
O7X Tb1 O4W 5.7(4) . .
C1 O1 Tb1 161.4(5) . .
Tb1 O1W H1WA 133.9 . .
Tb1 O1W H1WB 111.8 . .
H1WA O1W H1WB 109.3 . .
C1 O2 Tb1 141.1(4) . 7_333
Tb1 O2W H2WA 116.6 . .
Tb1 O2W H2WB 119.9 . .
H2WA O2W H2WB 110.2 . .
C5 O3 C2 108.9(5) . .
C6 O4 Tb1 163.3(5) . .
C6 O5 Tb1 130.2(4) . 7_334
C10 O6 C7 109.4(5) . .
O1 C1 O2 125.4(6) . .
O1 C1 C2 117.4(5) . .
O2 C1 C2 117.2(5) . .
O3 C2 C1 120.0(4) . .
O3 C2 C3 108.2(5) . .
C3 C2 C1 131.8(5) . .
C2 C3 H3 126.2 . .
C2 C3 C4 107.7(5) . .
C4 C3 H3 126.2 . .
C3 C4 H4 127.2 . .
C5 C4 C3 105.6(6) . .
C5 C4 H4 127.2 . .
O3 C5 C4 109.6(6) . .
O3 C5 H5 125.2 . .
C4 C5 H5 125.2 . .
O4 C6 O5 125.1(6) . .
O4 C6 C7 117.1(5) . .
O5 C6 C7 117.8(5) . .
O6 C7 C6 119.4(5) . .
O6 C7 C8 109.1(5) . .
C8 C7 C6 131.5(5) . .
C7 C8 H8 127.2 . .
C7 C8 C9 105.5(5) . .
C9 C8 H8 127.2 . .
C8 C9 H9 126.0 . .
C10 C9 C8 108.1(5) . .
C10 C9 H9 126.0 . .
O6 C10 C9 107.9(5) . .
O6 C10 H10 126.0 . .
C9 C10 H10 126.0 . .
Tb1 O7 H3WA 137.8 . .
Tb1 O7 H3WB 103.7 . .
C11 O7 Tb1 138.3(10) . .
C11 O7 H3WA 73.1 . .
C11 O7 H3WB 34.9 . .
H3WA O7 H3WB 99.4 . .
C12 O9 C15 108.0 . .
O9 C12 C13 108.0 . .
C11 C12 O9 116.5(9) . .
C11 C12 C13 135.0(9) . .
C12 C13 H13 126.0 . .
C14 C13 C12 108.0 . .
C14 C13 H13 126.0 . .
C13 C14 H14 126.0 . .
C15 C14 C13 108.0 . .
C15 C14 H14 126.0 . .
O9 C15 H15 126.0 . .
C14 C15 O9 108.0 . .
C14 C15 H15 126.0 . .
O7 C11 H3WA 36.4 . .
O7 C11 H3WB 42.8 . .
O8 C11 O7 126.3(12) . .
O8 C11 C12 114.0(12) . .
O8 C11 H3WA 162.3 . .
O8 C11 H3WB 89.8 . .
C12 C11 O7 118.9(11) . .
C12 C11 H3WA 83.7 . .
C12 C11 H3WB 152.7 . .
H3WA C11 H3WB 73.0 . .
Tb1 O3W H3WA 134.1 . .
Tb1 O3W H3WB 105.7 . .
H3WA O3W H3WB 119.3 . .
O8X C11X C12X 115.7(12) . .
O8X C11X O7X 125.5(12) . .
O8X C11X H4WA 99.9 . .
O8X C11X H4WB 134.0 . .
C12X C11X O7X 117.0(11) . .
C12X C11X H4WA 144.1 . .
C12X C11X H4WB 95.7 . .
O7X C11X H4WA 27.6 . .
O7X C11X H4WB 28.7 . .
H4WA C11X H4WB 53.0 . .
C12X C13X H13X 126.0 . .
C14X C13X H13X 126.0 . .
C14X C13X C12X 108.0 . .
C11X C12X C13X 131.8(10) . .
C11X C12X O9X 119.6(10) . .
O9X C12X C13X 108.0 . .
C12X O9X C15X 108.0 . .
O9X C15X H15X 126.0 . .
C14X C15X O9X 108.0 . .
C14X C15X H15X 126.0 . .
C13X C14X H14X 126.0 . .
C15X C14X C13X 108.0 . .
C15X C14X H14X 126.0 . .
Tb1 O4W H4WA 113.5 . .
Tb1 O4W H4WB 107.6 . .
H4WA O4W H4WB 94.9 . .
Tb1 O7X H4WA 119.4 . .
Tb1 O7X H4WB 128.9 . .
C11X O7X Tb1 136.0(8) . .
C11X O7X H4WA 16.6 . .
C11X O7X H4WB 84.9 . .
H4WA O7X H4WB 98.0 . .

loop_
_geom_bond_atom_site_label_1
_geom_bond_atom_site_label_2
_geom_bond_distance
_geom_bond_site_symmetry_2
Tb1 O1 2.307(4) .
Tb1 O1W 2.399(5) .
Tb1 O2 2.329(4) 7_333
Tb1 O2W 2.542(4) .
Tb1 O4 2.295(4) .
Tb1 O5 2.358(5) 7_334
Tb1 O7 2.395(13) .
Tb1 O3W 2.464(13) .
Tb1 O4W 2.506(16) .
Tb1 O7X 2.372(14) .
O1 C1 1.244(6) .
O1W H1WA 0.8656 .
O1W H1WB 0.8600 .
O2 Tb1 2.329(4) 7_333
O2 C1 1.244(6) .
O2W H2WA 0.8539 .
O2W H2WB 0.8529 .
O3 C2 1.375(6) .
O3 C5 1.370(6) .
O4 C6 1.242(6) .
O5 Tb1 2.358(5) 7_334
O5 C6 1.247(6) .
O6 C7 1.380(6) .
O6 C10 1.365(6) .
C1 C2 1.442(8) .
C2 C3 1.4190(8) .
C3 H3 0.9300 .
C3 C4 1.4195(8) .
C4 H4 0.9300 .
C4 C5 1.4191(8) .
C5 H5 0.9300 .
C6 C7 1.448(8) .
C7 C8 1.4191(8) .
C8 H8 0.9300 .
C8 C9 1.4194(8) .
C9 H9 0.9300 .
C9 C10 1.4192(8) .
C10 H10 0.9300 .
O7 C11 1.415(14) .
O7 H3WA 0.8919 .
O7 H3WB 0.9849 .
O8 C11 1.284(15) .
O9 C12 1.4200 .
O9 C15 1.4200 .
C12 C13 1.4200 .
C12 C11 1.392(14) .
C13 H13 0.9300 .
C13 C14 1.4200 .
C14 H14 0.9300 .
C14 C15 1.4200 .
C15 H15 0.9300 .
C11 H3WB 0.8281 .
O3W H3WA 0.8467 .
O3W H3WB 0.8139 .
O8X C11X 1.293(15) .
C11X C12X 1.410(14) .
C11X O7X 1.424(13) .
C11X H4WA 0.5842 .
C13X H13X 0.9300 .
C13X C12X 1.4200 .
C13X C14X 1.4200 .
C12X O9X 1.4200 .
O9X C15X 1.4200 .
C15X H15X 0.9300 .
C15X C14X 1.4200 .
C14X H14X 0.9300 .
O4W H4WA 0.8573 .
O4W H4WB 0.8856 .
O7X H4WA 0.9459 .
O7X H4WB 0.7462 .

loop_
_geom_torsion_atom_site_label_1
_geom_torsion_atom_site_label_2
_geom_torsion_atom_site_label_3
_geom_torsion_atom_site_label_4
_geom_torsion
_geom_torsion_site_symmetry_1
_geom_torsion_site_symmetry_2
_geom_torsion_site_symmetry_3
_geom_torsion_site_symmetry_4
Tb1 O1 C1 O2 -84.5(16) . . . .
Tb1 O1 C1 C2 97.6(14) . . . .
Tb1 O2 C1 O1 15.1(12) 7_333 . . .
Tb1 O2 C1 C2 -167.0(5) 7_333 . . .
Tb1 O4 C6 O5 110.8(16) . . . .
Tb1 O4 C6 C7 -69.7(18) . . . .
Tb1 O5 C6 O4 -8.8(10) 7_334 . . .
Tb1 O5 C6 C7 171.7(4) 7_334 . . .
Tb1 O7 C11 O8 29(2) . . . .
Tb1 O7 C11 C12 -161.7(11) . . . .
O1 Tb1 O4 C6 49.3(17) . . . .
O1 Tb1 O7 C11 154.3(15) . . . .
O1 Tb1 O7X C11X -96.9(13) . . . .
O1 C1 C2 O3 175.3(6) . . . .
O1 C1 C2 C3 -6.8(11) . . . .
O1W Tb1 O1 C1 -69.6(14) . . . .
O1W Tb1 O4 C6 -29.4(16) . . . .
O1W Tb1 O7 C11 100.2(14) . . . .
O1W Tb1 O7X C11X -9.2(12) . . . .
O2 Tb1 O1 C1 76.6(14) 7_333 . . .
O2 Tb1 O4 C6 163.3(15) 7_333 . . .
O2 Tb1 O7 C11 -100.9(14) 7_333 . . .
O2 Tb1 O7X C11X 160.6(13) 7_333 . . .
O2 C1 C2 O3 -2.8(9) . . . .
O2 C1 C2 C3 175.1(7) . . . .
O2W Tb1 O1 C1 148.9(13) . . . .
O2W Tb1 O4 C6 -170.7(17) . . . .
O2W Tb1 O7 C11 -23.1(13) . . . .
O2W Tb1 O7X C11X 116.0(12) . . . .
O3 C2 C3 C4 0.5(8) . . . .
O4 Tb1 O1 C1 -137.4(14) . . . .
O4 Tb1 O7 C11 51.5(14) . . . .
O4 Tb1 O7X C11X -15.2(16) . . . .
O4 C6 C7 O6 -176.3(6) . . . .
O4 C6 C7 C8 3.1(12) . . . .
O5 Tb1 O1 C1 -9.5(16) 7_334 . . .
O5 Tb1 O4 C6 -107.4(17) 7_334 . . .
O5 Tb1 O7 C11 -43.7(16) 7_334 . . .
O5 Tb1 O7X C11X 76.2(13) 7_334 . . .
O5 C6 C7 O6 3.2(10) . . . .
O5 C6 C7 C8 -177.4(7) . . . .
O6 C7 C8 C9 -1.0(9) . . . .
C1 C2 C3 C4 -177.6(7) . . . .
C2 O3 C5 C4 0.7(9) . . . .
C2 C3 C4 C5 -0.1(9) . . . .
C3 C4 C5 O3 -0.4(10) . . . .
C5 O3 C2 C1 177.6(6) . . . .
C5 O3 C2 C3 -0.8(8) . . . .
C6 C7 C8 C9 179.6(8) . . . .
C7 O6 C10 C9 1.0(9) . . . .
C7 C8 C9 C10 1.6(10) . . . .
C8 C9 C10 O6 -1.6(10) . . . .
C10 O6 C7 C6 179.5(6) . . . .
C10 O6 C7 C8 0.0(8) . . . .
O7 Tb1 O1 C1 145.1(14) . . . .
O7 Tb1 O4 C6 116.7(17) . . . .
O7 Tb1 O7X C11X -143.6(12) . . . .
O9 C12 C13 C14 0.0 . . . .
O9 C12 C11 O7 10.3(17) . . . .
O9 C12 C11 O8 -179.1(11) . . . .
C12 O9 C15 C14 0.0 . . . .
C12 C13 C14 C15 0.0 . . . .
C13 C12 C11 O7 -160.7(11) . . . .
C13 C12 C11 O8 10(2) . . . .
C13 C14 C15 O9 0.0 . . . .
C15 O9 C12 C13 0.0 . . . .
C15 O9 C12 C11 -173.4(13) . . . .
C11 C12 C13 C14 171.6(16) . . . .
O3W Tb1 O1 C1 154.3(14) . . . .
O3W Tb1 O4 C6 115.7(17) . . . .
O3W Tb1 O7 C11 58(3) . . . .
O3W Tb1 O7X C11X -136.6(12) . . . .
O8X C11X C12X C13X 14.7(19) . . . .
O8X C11X C12X O9X -175.2(11) . . . .
O8X C11X O7X Tb1 26(2) . . . .
C11X C12X O9X C15X -172.2(12) . . . .
C13X C12X O9X C15X 0.0 . . . .
C12X C11X O7X Tb1 -169.6(9) . . . .
C12X C13X C14X C15X 0.0 . . . .
C12X O9X C15X C14X 0.0 . . . .
O9X C15X C14X C13X 0.0 . . . .
C14X C13X C12X C11X 170.9(14) . . . .
C14X C13X C12X O9X 0.0 . . . .
O4W Tb1 O1 C1 3.2(14) . . . .
O4W Tb1 O4 C6 -32.3(18) . . . .
O4W Tb1 O7 C11 -153.5(13) . . . .
O4W Tb1 O7X C11X 72(3) . . . .
O7X Tb1 O1 C1 4.3(14) . . . .
O7X Tb1 O4 C6 -23.2(18) . . . .
O7X Tb1 O7 C11 -157.8(13) . . . .
O7X C11X C12X C13X -150.9(10) . . . .
O7X C11X C12X O9X 19.2(16) . . . .
